data_1502232
loop_
_publ_author_name
'Syu, Siang-en'
'Lee, Yu-Ting'
'Jang, Yeong-Jiunn'
'Lin, Wenwei'

_publ_section_title
;
 Preparation of functional benzofurans, benzothiophenes, and indoles using
 ester, thioester, and amide via intramolecular Wittig reactions.
;
_journal_issue 11
_journal_name_full 'Organic letters'
_journal_page_first 2970
_journal_page_last 2973
_journal_paper_doi 10.1021/ol201062r
_journal_volume 13
_journal_year 2011
_chemical_formula_moiety 'C21 H13 Br1 O3'
_chemical_formula_sum 'C21 H13 Br O3'
_chemical_formula_weight 393.22
_chemical_name_systematic
;
 ?
;
_space_group_IT_number 15
_symmetry_cell_setting monoclinic
_symmetry_space_group_name_Hall '-C 2yc'
_symmetry_space_group_name_H-M 'C 1 2/c 1'
_atom_sites_solution_hydrogens geom
_atom_sites_solution_primary direct
_atom_sites_solution_secondary difmap
_audit_creation_method SHELXL-97
_cell_angle_alpha 90.00
_cell_angle_beta 103.456(2)
_cell_angle_gamma 90.00
_cell_formula_units_Z 8
_cell_length_a 32.8336(13)
_cell_length_b 3.9719(2)
_cell_length_c 25.7332(10)
_cell_measurement_reflns_used 0
_cell_measurement_temperature 200(2)
_cell_measurement_theta_max 0
_cell_measurement_theta_min 0
_cell_volume 3263.8(2)
_computing_molecular_graphics 'Ortep-3 for Windows (Farrugia, 1997)'
_computing_publication_material 'WinGX publication routines (Farrugia, 1999)'
_computing_structure_refinement 'SHELXL-97 (Sheldrick, 1997)'
_computing_structure_solution 'SHELXS-86 (Sheldrick, 1986)'
_diffrn_ambient_temperature 200(2)
_diffrn_measured_fraction_theta_full 0.981
_diffrn_measured_fraction_theta_max 0.981
_diffrn_radiation_monochromator graphite
_diffrn_radiation_source 'fine-focus sealed tube'
_diffrn_radiation_type MoK\a
_diffrn_radiation_wavelength 0.71073
_diffrn_reflns_av_R_equivalents 0.0263
_diffrn_reflns_av_sigmaI/netI 0.0292
_diffrn_reflns_limit_h_max 38
_diffrn_reflns_limit_h_min -38
_diffrn_reflns_limit_k_max 3
_diffrn_reflns_limit_k_min -4
_diffrn_reflns_limit_l_max 30
_diffrn_reflns_limit_l_min -20
_diffrn_reflns_number 10037
_diffrn_reflns_theta_full 25.02
_diffrn_reflns_theta_max 25.02
_diffrn_reflns_theta_min 1.28
_exptl_absorpt_coefficient_mu 2.536
_exptl_absorpt_correction_T_max 0.6581
_exptl_absorpt_correction_T_min 0.2455
_exptl_absorpt_correction_type multi-scan
_exptl_crystal_colour colorless
_exptl_crystal_density_diffrn 1.601
_exptl_crystal_density_method 'not measured'
_exptl_crystal_description prism
_exptl_crystal_F_000 1584
_exptl_crystal_size_max 0.77
_exptl_crystal_size_mid 0.32
_exptl_crystal_size_min 0.18
_refine_diff_density_max 0.459
_refine_diff_density_min -0.507
_refine_diff_density_rms 0.147
_refine_ls_extinction_method none
_refine_ls_goodness_of_fit_ref 0.717
_refine_ls_hydrogen_treatment fixed
_refine_ls_matrix_type full
_refine_ls_number_parameters 226
_refine_ls_number_reflns 2837
_refine_ls_number_restraints 0
_refine_ls_restrained_S_all 0.717
_refine_ls_R_factor_all 0.0397
_refine_ls_R_factor_gt 0.0277
_refine_ls_shift/su_max 0.002
_refine_ls_shift/su_mean 0.000
_refine_ls_structure_factor_coef Fsqd
_refine_ls_weighting_details 'calc w=1/[\s^2^(Fo^2^)+(0.1025P)^2^+21.3710P] where P=(Fo^2^+2Fc^2^)/3'
_refine_ls_weighting_scheme calc
_refine_ls_wR_factor_gt 0.0766
_refine_ls_wR_factor_ref 0.1131
_reflns_number_gt 2403
_reflns_number_total 2837
_reflns_threshold_expression >2sigma(I)
_cod_data_source_file ol201062r_si_002.cif
_cod_data_source_block a11179
_cod_original_sg_symbol_H-M 'C 2/c'
_cod_database_code 1502232

loop_
_symmetry_equiv_pos_as_xyz
'x, y, z'
'-x, y, -z+1/2'
'x+1/2, y+1/2, z'
'-x+1/2, y+1/2, -z+1/2'
'-x, -y, -z'
'x, -y, z-1/2'
'-x+1/2, -y+1/2, -z'
'x+1/2, -y+1/2, z-1/2'

loop_
_atom_site_label
_atom_site_type_symbol
_atom_site_fract_x
_atom_site_fract_y
_atom_site_fract_z
_atom_site_U_iso_or_equiv
_atom_site_adp_type
_atom_site_occupancy
_atom_site_symmetry_multiplicity
_atom_site_calc_flag
_atom_site_refinement_flags
Br1 Br 0.337449(10) -0.39525(9) 0.800845(13) 0.03196(16) Uani 1 1 d .
C1 C 0.32473(10) -0.1856(8) 0.73251(13) 0.0267(7) Uani 1 1 d .
C2 C 0.28349(10) -0.0699(8) 0.71327(14) 0.0286(7) Uani 1 1 d .
H2 H 0.2632 -0.1046 0.7337 0.034 Uiso 1 1 calc R
C3 C 0.27255(10) 0.0946(8) 0.66464(14) 0.0287(7) Uani 1 1 d .
H3 H 0.2450 0.1768 0.6509 0.034 Uiso 1 1 calc R
C4 C 0.30364(10) 0.1333(8) 0.63711(13) 0.0255(7) Uani 1 1 d .
C5 C 0.34463(10) 0.0177(8) 0.65555(13) 0.0242(7) Uani 1 1 d .
C6 C 0.35559(10) -0.1506(8) 0.70483(13) 0.0256(7) Uani 1 1 d .
H6 H 0.3830 -0.2361 0.7184 0.031 Uiso 1 1 calc R
C7 C 0.36532(9) 0.1193(8) 0.61494(13) 0.0250(7) Uani 1 1 d .
C8 C 0.33763(10) 0.2821(9) 0.57560(13) 0.0256(7) Uani 1 1 d .
C9 C 0.33953(11) 0.4424(8) 0.52529(13) 0.0277(7) Uani 1 1 d .
C10 C 0.30309(12) 0.5665(9) 0.49159(15) 0.0354(8) Uani 1 1 d .
H10 H 0.2770 0.5412 0.5011 0.043 Uiso 1 1 calc R
C11 C 0.30475(13) 0.7259(10) 0.44450(15) 0.0416(9) Uani 1 1 d .
H11 H 0.2799 0.8147 0.4222 0.050 Uiso 1 1 calc R
C12 C 0.34243(14) 0.7575(10) 0.42940(14) 0.0419(9) Uani 1 1 d .
H12 H 0.3434 0.8657 0.3968 0.050 Uiso 1 1 calc R
C13 C 0.37868(14) 0.6297(10) 0.46237(15) 0.0409(9) Uani 1 1 d .
H13 H 0.4046 0.6500 0.4522 0.049 Uiso 1 1 calc R
C14 C 0.37743(11) 0.4735(10) 0.50982(15) 0.0332(8) Uani 1 1 d .
H14 H 0.4024 0.3866 0.5321 0.040 Uiso 1 1 calc R
C15 C 0.43845(10) 0.1575(9) 0.65059(13) 0.0278(7) Uani 1 1 d .
C16 C 0.47919(10) 0.0669(9) 0.63832(13) 0.0273(7) Uani 1 1 d .
C17 C 0.48183(11) -0.0800(9) 0.59004(15) 0.0332(8) Uani 1 1 d .
H17 H 0.4570 -0.1291 0.5637 0.040 Uiso 1 1 calc R
C18 C 0.52054(12) -0.1540(11) 0.58054(16) 0.0412(9) Uani 1 1 d .
H18 H 0.5224 -0.2540 0.5476 0.049 Uiso 1 1 calc R
C19 C 0.55663(12) -0.0828(10) 0.61882(17) 0.0417(10) Uani 1 1 d .
H19 H 0.5832 -0.1359 0.6122 0.050 Uiso 1 1 calc R
C20 C 0.55437(11) 0.0643(11) 0.66649(17) 0.0423(10) Uani 1 1 d .
H20 H 0.5793 0.1125 0.6926 0.051 Uiso 1 1 calc R
C21 C 0.51573(11) 0.1424(10) 0.67649(15) 0.0355(8) Uani 1 1 d .
H21 H 0.5142 0.2468 0.7092 0.043 Uiso 1 1 calc R
O1 O 0.29883(6) 0.2917(6) 0.58882(9) 0.0282(5) Uani 1 1 d .
O2 O 0.40591(7) 0.0406(6) 0.61143(9) 0.0284(5) Uani 1 1 d .
O3 O 0.43359(8) 0.3129(8) 0.68862(10) 0.0415(6) Uani 1 1 d .

loop_
_atom_site_aniso_label
_atom_site_aniso_U_11
_atom_site_aniso_U_22
_atom_site_aniso_U_33
_atom_site_aniso_U_23
_atom_site_aniso_U_13
_atom_site_aniso_U_12
Br1 0.0319(2) 0.0325(2) 0.0324(2) 0.00128(13) 0.00936(15) -0.00146(14)
C1 0.0289(17) 0.0218(15) 0.0303(17) -0.0048(14) 0.0087(14) -0.0030(14)
C2 0.0228(16) 0.0268(17) 0.0388(19) -0.0058(14) 0.0122(14) -0.0035(13)
C3 0.0181(15) 0.0286(18) 0.0389(19) -0.0034(14) 0.0060(14) 0.0008(13)
C4 0.0219(16) 0.0240(17) 0.0300(17) -0.0046(13) 0.0051(13) -0.0009(13)
C5 0.0195(15) 0.0247(16) 0.0278(16) -0.0051(13) 0.0040(13) 0.0010(13)
C6 0.0216(15) 0.0251(16) 0.0295(17) -0.0050(13) 0.0048(13) 0.0023(13)
C7 0.0170(15) 0.0286(18) 0.0303(17) -0.0054(13) 0.0077(13) 0.0005(13)
C8 0.0192(15) 0.0264(16) 0.0317(17) -0.0052(14) 0.0073(13) -0.0005(13)
C9 0.0288(17) 0.0248(17) 0.0288(17) -0.0051(14) 0.0048(14) -0.0003(14)
C10 0.0299(18) 0.035(2) 0.038(2) -0.0032(16) 0.0018(15) 0.0014(15)
C11 0.049(2) 0.033(2) 0.036(2) -0.0012(16) -0.0035(17) 0.0024(18)
C12 0.066(3) 0.030(2) 0.0288(19) -0.0021(16) 0.0096(18) -0.0025(19)
C13 0.050(2) 0.039(2) 0.038(2) -0.0023(17) 0.0203(18) -0.0021(18)
C14 0.0301(18) 0.0344(19) 0.0352(19) -0.0010(16) 0.0075(15) 0.0005(16)
C15 0.0223(16) 0.0307(18) 0.0302(17) 0.0004(15) 0.0057(13) 0.0012(14)
C16 0.0180(15) 0.0329(18) 0.0321(18) 0.0055(14) 0.0079(13) 0.0042(13)
C17 0.0231(17) 0.041(2) 0.0362(19) 0.0002(16) 0.0072(15) 0.0036(15)
C18 0.036(2) 0.046(2) 0.046(2) 0.0015(18) 0.0185(18) 0.0052(17)
C19 0.0250(18) 0.046(2) 0.059(3) 0.0116(19) 0.0205(18) 0.0084(16)
C20 0.0207(17) 0.052(2) 0.052(2) 0.013(2) 0.0033(16) 0.0007(17)
C21 0.0254(17) 0.045(2) 0.0349(19) 0.0035(16) 0.0050(15) -0.0007(16)
O1 0.0181(11) 0.0334(13) 0.0325(12) -0.0001(10) 0.0046(9) 0.0024(10)
O2 0.0174(11) 0.0395(13) 0.0284(12) -0.0033(10) 0.0057(9) 0.0023(10)
O3 0.0265(12) 0.0569(17) 0.0412(14) -0.0157(14) 0.0081(11) -0.0008(12)

loop_
_atom_type_symbol
_atom_type_description
_atom_type_scat_dispersion_real
_atom_type_scat_dispersion_imag
_atom_type_scat_source
C C 0.0033 0.0016 'International Tables Vol C Tables 4.2.6.8 and 6.1.1.4'
H H 0.0000 0.0000 'International Tables Vol C Tables 4.2.6.8 and 6.1.1.4'
O O 0.0106 0.0060 'International Tables Vol C Tables 4.2.6.8 and 6.1.1.4'
Br Br -0.2901 2.4595 'International Tables Vol C Tables 4.2.6.8 and 6.1.1.4'

loop_
_geom_angle_atom_site_label_1
_geom_angle_atom_site_label_2
_geom_angle_atom_site_label_3
_geom_angle
C6 C1 C2 123.4(3)
C6 C1 Br1 119.6(3)
C2 C1 Br1 117.1(2)
C3 C2 C1 119.9(3)
C3 C2 H2 120.0
C1 C2 H2 120.0
C4 C3 C2 116.7(3)
C4 C3 H3 121.6
C2 C3 H3 121.6
O1 C4 C3 125.1(3)
O1 C4 C5 111.0(3)
C3 C4 C5 123.9(3)
C4 C5 C6 119.2(3)
C4 C5 C7 104.0(3)
C6 C5 C7 136.8(3)
C1 C6 C5 116.8(3)
C1 C6 H6 121.6
C5 C6 H6 121.6
C8 C7 O2 123.0(3)
C8 C7 C5 109.3(3)
O2 C7 C5 127.5(3)
C7 C8 O1 108.8(3)
C7 C8 C9 135.3(3)
O1 C8 C9 115.8(3)
C14 C9 C10 118.9(3)
C14 C9 C8 121.1(3)
C10 C9 C8 119.9(3)
C11 C10 C9 120.3(4)
C11 C10 H10 119.8
C9 C10 H10 119.8
C12 C11 C10 120.5(4)
C12 C11 H11 119.7
C10 C11 H11 119.7
C11 C12 C13 119.3(4)
C11 C12 H12 120.3
C13 C12 H12 120.3
C14 C13 C12 120.5(4)
C14 C13 H13 119.7
C12 C13 H13 119.7
C9 C14 C13 120.3(4)
C9 C14 H14 119.9
C13 C14 H14 119.9
O3 C15 O2 123.1(3)
O3 C15 C16 126.5(3)
O2 C15 C16 110.4(3)
C17 C16 C21 119.8(3)
C17 C16 C15 122.4(3)
C21 C16 C15 117.8(3)
C18 C17 C16 119.9(3)
C18 C17 H17 120.1
C16 C17 H17 120.1
C17 C18 C19 120.1(4)
C17 C18 H18 119.9
C19 C18 H18 119.9
C18 C19 C20 120.5(3)
C18 C19 H19 119.8
C20 C19 H19 119.8
C21 C20 C19 120.1(4)
C21 C20 H20 119.9
C19 C20 H20 119.9
C20 C21 C16 119.7(4)
C20 C21 H21 120.2
C16 C21 H21 120.2
C4 O1 C8 106.9(2)
C15 O2 C7 118.1(3)

loop_
_geom_bond_atom_site_label_1
_geom_bond_atom_site_label_2
_geom_bond_distance
Br1 C1 1.902(3)
C1 C6 1.375(5)
C1 C2 1.406(5)
C2 C3 1.383(5)
C2 H2 0.9500
C3 C4 1.380(5)
C3 H3 0.9500
C4 O1 1.369(4)
C4 C5 1.397(4)
C5 C6 1.404(5)
C5 C7 1.431(5)
C6 H6 0.9500
C7 C8 1.357(5)
C7 O2 1.392(4)
C8 O1 1.393(4)
C8 C9 1.457(5)
C9 C14 1.397(5)
C9 C10 1.394(5)
C10 C11 1.379(6)
C10 H10 0.9500
C11 C12 1.386(6)
C11 H11 0.9500
C12 C13 1.387(6)
C12 H12 0.9500
C13 C14 1.379(5)
C13 H13 0.9500
C14 H14 0.9500
C15 O3 1.199(4)
C15 O2 1.368(4)
C15 C16 1.488(4)
C16 C17 1.393(5)
C16 C21 1.395(5)
C17 C18 1.381(5)
C17 H17 0.9500
C18 C19 1.382(6)
C18 H18 0.9500
C19 C20 1.376(6)
C19 H19 0.9500
C20 C21 1.387(5)
C20 H20 0.9500
C21 H21 0.9500
